data_2010985
loop_
_publ_author_name
'Judith L. Kissick'
'Douglas A. Keszler'

_publ_section_title
;
 RbLi~2~Ga~2~(BO~3~)~3~
;
_journal_issue 6
_journal_name_full 'Acta Crystallographica Section C'
_journal_page_first 631
_journal_page_last 632
_journal_paper_doi 10.1107/S0108270100004078
_journal_volume 56
_journal_year 2000
_chemical_formula_moiety 'Rb Li2 Ga2 (BO3 )3 '
_chemical_formula_sum 'B3 Ga2 Li2 O9 Rb'
_chemical_formula_weight 415.22
_chemical_name_common 'Lithium Rubidium Gallium Borate'
_chemical_name_systematic
;
 ?
;
_space_group_IT_number 13
_symmetry_cell_setting monoclinic
_symmetry_space_group_name_Hall '-P 2yc'
_symmetry_space_group_name_H-M 'P 1 2/c 1'
_cell_angle_alpha 90.00
_cell_angle_beta 91.65(6)
_cell_angle_gamma 90.00
_cell_formula_units_Z 2
_cell_length_a 6.297(4)
_cell_length_b 4.951(3)
_cell_length_c 12.751(6)
_cell_measurement_reflns_used 25
_cell_measurement_temperature 296(2)
_cell_measurement_theta_max 20
_cell_measurement_theta_min 15
_cell_volume 397.4(4)
_computing_cell_refinement 'MSC/AFC6R Diffractometer Control Software'
_computing_data_collection
;
MSC/AFC6R Diffractometer Control Software
(Molecular Structure Corporation. 1999)
;
_computing_data_reduction 'TEXSAN (Molecular Structure Corporation. 1997)'
_computing_structure_refinement 'SHELXL97 (Sheldrick, 1997)'
_computing_structure_solution 'SHELXS97 (Sheldrick, 1997)'
_diffrn_ambient_temperature 296(2)
_diffrn_measured_fraction_theta_full .999
_diffrn_measured_fraction_theta_max .999
_diffrn_measurement_device_type 'Rigaku AFC6R'
_diffrn_measurement_method '\w/2\q scans'
_diffrn_radiation_monochromator graphite
_diffrn_radiation_source 'fine-focus sealed tube'
_diffrn_radiation_type MoK\a
_diffrn_radiation_wavelength .71069
_diffrn_reflns_av_R_equivalents .0223
_diffrn_reflns_av_sigmaI/netI .0287
_diffrn_reflns_limit_h_max 10
_diffrn_reflns_limit_h_min -10
_diffrn_reflns_limit_k_max 8
_diffrn_reflns_limit_k_min -8
_diffrn_reflns_limit_l_max 20
_diffrn_reflns_limit_l_min -20
_diffrn_reflns_number 3632
_diffrn_reflns_theta_full 35.07
_diffrn_reflns_theta_max 35.07
_diffrn_reflns_theta_min 3.20
_diffrn_standards_decay_% .3
_diffrn_standards_interval_count 200
_diffrn_standards_number 3
_exptl_absorpt_coefficient_mu 12.893
_exptl_absorpt_correction_T_max .5649
_exptl_absorpt_correction_T_min .1129
_exptl_absorpt_correction_type psi-scan
_exptl_absorpt_process_details '(North et al., 1968)'
_exptl_crystal_colour colorless
_exptl_crystal_density_diffrn 3.470
_exptl_crystal_density_method 'not measured'
_exptl_crystal_description block
_exptl_crystal_F_000 384
_exptl_crystal_size_max .30
_exptl_crystal_size_mid .15
_exptl_crystal_size_min .05
_refine_diff_density_max 1.718
_refine_diff_density_min -1.317
_refine_ls_extinction_method none
_refine_ls_goodness_of_fit_ref 1.050
_refine_ls_hydrogen_treatment none
_refine_ls_matrix_type full
_refine_ls_number_parameters 79
_refine_ls_number_reflns 1753
_refine_ls_number_restraints 0
_refine_ls_restrained_S_all 1.050
_refine_ls_R_factor_all .0414
_refine_ls_R_factor_gt .0260
_refine_ls_shift/su_max .001
_refine_ls_shift/su_mean .000
_refine_ls_structure_factor_coef Fsqd
_refine_ls_weighting_details 'calc w=1/[\s^2^(Fo^2^)+(0.0437P)^2^+0.1503P] where P=(Fo^2^+2Fc^2^)/3'
_refine_ls_weighting_scheme calc
_refine_ls_wR_factor_ref .0724
_reflns_number_gt 1425
_reflns_number_total 1753
_reflns_threshold_expression I>2\s(I)
_cod_data_source_file br1279.cif
_cod_data_source_block I
_cod_original_sg_symbol_H-M 'P 2/c'
_cod_database_code 2010985
_cod_database_fobs_code 2010985

loop_
_symmetry_equiv_pos_as_xyz
'x, y, z'
'-x, y, -z+1/2'
'-x, -y, -z'
'x, -y, z-1/2'

loop_
_atom_site_label
_atom_site_fract_x
_atom_site_fract_y
_atom_site_fract_z
_atom_site_U_iso_or_equiv
_atom_site_adp_type
_atom_site_calc_flag
_atom_site_refinement_flags
_atom_site_occupancy
_atom_site_disorder_assembly
_atom_site_disorder_group
_atom_site_type_symbol
Rb .0000 .20812(7) .7500 .01928(8) Uani d S 1 . . Rb
Ga .23456(3) .68384(4) .564176(17) .00877(7) Uani d . 1 . . Ga
O1 .5000 .3967(5) .7500 .0171(4) Uani d S 1 . . O
O2 .2421(2) .9123(3) .44989(11) .0106(2) Uani d . 1 . . O
O3 .4015(3) .8202(3) .67083(12) .0129(3) Uani d . 1 . . O
O4 -.0423(2) .7005(3) .60593(13) .0128(3) Uani d . 1 . . O
O5 .3014(3) .3327(3) .53427(13) .0138(3) Uani d . 1 . . O
B1 .1945(3) 1.1837(4) .45842(17) .0089(3) Uani d . 1 . . B
B2 .5000 .6664(6) .7500 .0098(5) Uani d S 1 . . B
Li -.4959(6) .1719(8) .6347(3) .0139(7) Uani d . 1 . . Li

loop_
_atom_site_aniso_label
_atom_site_aniso_U_11
_atom_site_aniso_U_22
_atom_site_aniso_U_33
_atom_site_aniso_U_12
_atom_site_aniso_U_13
_atom_site_aniso_U_23
Rb .02288(15) .02040(16) .01442(14) .000 -.00201(11) .000
Ga .01016(10) .00669(10) .00929(10) .00051(7) -.00255(7) -.00016(7)
O1 .0314(12) .0072(8) .0125(9) .000 -.0032(8) .000
O2 .0146(6) .0071(6) .0101(6) .0008(5) .0006(5) -.0001(5)
O3 .0176(7) .0096(6) .0111(6) -.0024(5) -.0073(5) .0022(5)
O4 .0111(6) .0152(7) .0119(6) .0032(5) -.0019(5) .0027(5)
O5 .0166(7) .0085(6) .0159(7) .0021(5) -.0065(6) -.0029(5)
B1 .0101(8) .0086(8) .0081(8) .0004(7) .0007(6) .0004(6)
B2 .0114(11) .0085(11) .0094(11) .000 -.0003(9) .000
Li .0129(16) .0144(17) .0144(17) -.0001(14) -.0008(13) -.0016(14)

loop_
_atom_type_symbol
_atom_type_description
_atom_type_scat_dispersion_real
_atom_type_scat_dispersion_imag
_atom_type_scat_source
B B .0013 .0007 'International Tables Vol C Tables 4.2.6.8 and 6.1.1.4'
O O .0106 .0060 'International Tables Vol C Tables 4.2.6.8 and 6.1.1.4'
Ga Ga .2307 1.6083 'International Tables Vol C Tables 4.2.6.8 and 6.1.1.4'
Rb Rb -.9393 2.9676 'International Tables Vol C Tables 4.2.6.8 and 6.1.1.4'
Li Li -.0003 .0001 'International Tables Vol C Tables 4.2.6.8 and 6.1.1.4'

loop_
_geom_angle_atom_site_label_1
_geom_angle_atom_site_label_2
_geom_angle_atom_site_label_3
_geom_angle_site_symmetry_1
_geom_angle_site_symmetry_3
_geom_angle
_geom_angle_publ_flag
O2 Rb O2 3_566 4_566 157.02(6) no
O2 Rb O4 3_566 2_556 134.72(5) no
O2 Rb O4 4_566 2_556 67.28(5) no
O2 Rb O4 3_566 . 67.28(5) no
O2 Rb O4 4_566 . 134.72(5) no
O4 Rb O4 2_556 . 74.35(7) no
O2 Rb O4 3_566 1_545 45.99(4) no
O2 Rb O4 4_566 1_545 111.95(5) no
O4 Rb O4 2_556 1_545 179.16(4) no
O4 Rb O4 . 1_545 106.49(6) no
O2 Rb O4 3_566 2_546 111.95(5) no
O2 Rb O4 4_566 2_546 45.99(4) no
O4 Rb O4 2_556 2_546 106.49(6) no
O4 Rb O4 . 2_546 179.16(4) no
O4 Rb O4 1_545 2_546 72.67(7) no
O2 Rb O1 3_566 . 121.45(5) no
O2 Rb O1 4_566 . 65.90(6) no
O4 Rb O1 2_556 . 72.93(6) no
O4 Rb O1 . . 80.81(6) no
O4 Rb O1 1_545 . 107.14(5) no
O4 Rb O1 2_546 . 99.41(5) no
O2 Rb O1 3_566 1_455 65.90(6) no
O2 Rb O1 4_566 1_455 121.45(5) no
O4 Rb O1 2_556 1_455 80.81(6) no
O4 Rb O1 . 1_455 72.93(5) no
O4 Rb O1 1_545 1_455 99.41(5) no
O4 Rb O1 2_546 1_455 107.14(5) no
O1 Rb O1 . 1_455 146.96(8) no
O2 Rb O3 3_566 2_546 76.83(6) no
O2 Rb O3 4_566 2_546 89.98(6) no
O4 Rb O3 2_556 2_546 109.20(6) no
O4 Rb O3 . 2_546 125.71(5) no
O4 Rb O3 1_545 2_546 70.34(6) no
O4 Rb O3 2_546 2_546 54.11(5) no
O1 Rb O3 . 2_546 153.37(4) no
O1 Rb O3 1_455 2_546 55.37(6) no
O2 Rb O3 3_566 1_545 89.98(6) no
O2 Rb O3 4_566 1_545 76.83(6) no
O4 Rb O3 2_556 1_545 125.71(5) no
O4 Rb O3 . 1_545 109.20(6) no
O4 Rb O3 1_545 1_545 54.11(5) no
O4 Rb O3 2_546 1_545 70.34(6) no
O1 Rb O3 . 1_545 55.37(6) no
O1 Rb O3 1_455 1_545 153.37(4) no
O3 Rb O3 2_546 1_545 110.13(7) no
O3 Ga O5 . . 112.05(7) yes
O3 Ga O4 . . 107.37(9) yes
O5 Ga O4 . . 109.16(8) yes
O3 Ga O2 . . 109.52(8) yes
O5 Ga O2 . . 113.95(8) yes
O4 Ga O2 . . 104.31(8) yes
B2 O1 Li . 1_655 127.10(14) no
B2 O1 Li . 2_556 127.10(14) no
Li O1 Li 1_655 2_556 105.8(3) no
B2 O1 Rb . . 106.52(4) no
Li O1 Rb 1_655 . 82.17(14) no
Li O1 Rb 2_556 . 78.06(14) no
B2 O1 Rb . 1_655 106.52(4) no
Li O1 Rb 1_655 1_655 78.06(14) no
Li O1 Rb 2_556 1_655 82.17(14) no
Rb O1 Rb . 1_655 146.96(8) no
B1 O2 Ga . . 121.53(13) no
B1 O2 Li . 3_566 115.12(17) no
Ga O2 Li . 3_566 109.71(14) no
B1 O2 Rb . 3_566 98.88(11) no
Ga O2 Rb . 3_566 121.75(7) no
Li O2 Rb 3_566 3_566 83.95(13) no
B2 O3 Ga . . 124.88(15) no
B2 O3 Li . 1_665 121.57(18) no
Ga O3 Li . 1_665 110.35(15) no
B2 O3 Rb . 1_565 114.70(11) no
Ga O3 Rb . 1_565 90.74(7) no
Li O3 Rb 1_665 1_565 79.31(14) no
B1 O4 Ga 3_576 . 119.87(14) no
B1 O4 Rb 3_576 . 137.81(13) no
Ga O4 Rb . . 94.09(6) no
B1 O4 Rb 3_576 1_565 93.54(12) no
Ga O4 Rb . 1_565 98.10(7) no
Rb O4 Rb . 1_565 106.49(6) no
B1 O5 Ga 1_545 . 122.96(14) no
B1 O5 Li 1_545 1_655 122.68(19) no
Ga O5 Li . 1_655 113.61(15) no
B1 O5 Rb 1_545 . 101.27(13) no
Ga O5 Rb . . 82.43(6) no
Li O5 Rb 1_655 . 76.58(14) no
O4 B1 O5 3_576 1_565 121.08(19) yes
O4 B1 O2 3_576 . 120.66(18) yes
O5 B1 O2 1_565 . 118.25(18) yes
O1 B2 O3 . 2_656 123.07(13) yes
O1 B2 O3 . . 123.07(13) yes
O3 B2 O3 2_656 . 113.9(3) yes
O1 Li O3 1_455 1_445 110.1(2) yes
O1 Li O5 1_455 1_455 104.7(2) yes
O3 Li O5 1_445 1_455 108.0(2) yes
O1 Li O2 1_455 3_566 125.9(2) yes
O3 Li O2 1_445 3_566 102.73(19) yes
O5 Li O2 1_455 3_566 104.4(2) yes

loop_
_geom_bond_atom_site_label_1
_geom_bond_atom_site_label_2
_geom_bond_site_symmetry_2
_geom_bond_distance
_geom_bond_publ_flag
Rb O1 . 3.284(2) yes
Rb O1 1_455 3.284(2) no
Rb O2 3_566 2.992(2) yes
Rb O2 4_566 2.992(2) no
Rb O3 2_546 3.354(2) yes
Rb O3 1_545 3.354(2) no
Rb O4 2_556 3.059(2) yes
Rb O4 . 3.059(2) no
Rb O4 1_545 3.120(2) yes
Rb O4 2_546 3.120(2) no
Ga O2 . 1.8464(16) yes
Ga O3 . 1.8245(18) yes
Ga O4 . 1.839(2) yes
Ga O5 . 1.8317(18) yes
O1 B2 . 1.335(4) no
O1 Li 1_655 1.845(4) no
O1 Li 2_556 1.845(4) no
O1 Rb 1_655 3.284(2) no
O2 B1 . 1.382(3) no
O2 Li 3_566 1.997(5) no
O2 Rb 3_566 2.992(2) no
O3 B2 . 1.395(2) no
O3 Li 1_665 1.918(4) no
O3 Rb 1_565 3.354(2) no
O4 B1 3_576 1.369(3) no
O4 Rb 1_565 3.120(2) no
O5 B1 1_545 1.377(3) no
O5 Li 1_655 1.951(5) no
B1 O2 . 1.382(3) yes
B1 O4 3_576 1.369(3) yes
B1 O5 1_565 1.377(3) yes
B1 Rb 3_566 3.484(3) no
B2 O1 . 1.335(4) yes
B2 O3 2_656 1.395(2) yes
Li O1 1_455 1.845(4) yes
Li O2 3_566 1.997(5) yes
Li O3 1_445 1.918(4) yes
Li O5 1_455 1.951(5) yes
